data_2234533
loop_
_publ_author_name
'Fan, Rong'
'Li, Ping'
'Ng, Seik Weng'

_publ_section_title
;
 Bis[(diaminomethylidene)azanium]
 5-(1-oxido-1<i>H</i>-1,2,3,4-tetrazol-5-yl)-1<i>H</i>-1,2,3,4-tetrazol-1-olate
;
_journal_coeditor_code BT5870
_journal_issue 5
_journal_name_full 'Acta Crystallographica Section E'
_journal_page_first o1376
_journal_paper_doi 10.1107/S1600536812014456
_journal_volume 68
_journal_year 2012
_chemical_formula_iupac '2C H6 N3 +, C2 N8 O2 2-'
_chemical_formula_moiety '2(C H6 N3 +), C2 N8 O2 2-'
_chemical_formula_sum 'C4 H12 N14 O2'
_chemical_formula_weight 288.28
_chemical_name_systematic
;
Bis[(diaminomethylidene)azanium] 5-(1-oxido-1<i>H</i>-1,2,3,4-tetrazol-5-yl)-
1<i>H</i>-1,2,3,4-tetrazol-1-olate
;
_space_group_IT_number 14
_symmetry_cell_setting monoclinic
_symmetry_space_group_name_Hall '-P 2ybc'
_symmetry_space_group_name_H-M 'P 1 21/c 1'
_atom_sites_solution_hydrogens geom
_atom_sites_solution_primary direct
_atom_sites_solution_secondary difmap
_audit_creation_method SHELXL-97
_cell_angle_alpha 90.00
_cell_angle_beta 97.4650(10)
_cell_angle_gamma 90.00
_cell_formula_units_Z 2
_cell_length_a 3.6477(3)
_cell_length_b 16.9661(12)
_cell_length_c 9.5465(7)
_cell_measurement_reflns_used 2581
_cell_measurement_temperature 293(2)
_cell_measurement_theta_max 28.4925
_cell_measurement_theta_min 2.4639
_cell_volume 585.80(8)
_computing_cell_refinement 'SAINT (Bruker, 2009)'
_computing_data_collection 'APEX2 (Bruker, 2009)'
_computing_data_reduction 'SAINT (Bruker, 2009)'
_computing_molecular_graphics 'X-SEED (Barbour, 2001)'
_computing_publication_material 'publCIF (Westrip, 2010)'
_computing_structure_refinement 'SHELXL97 (Sheldrick, 2008)'
_computing_structure_solution 'SHELXS97 (Sheldrick, 2008)'
_diffrn_ambient_temperature 293(2)
_diffrn_measured_fraction_theta_full 0.985
_diffrn_measured_fraction_theta_max 0.985
_diffrn_measurement_device_type 'Bruker SMART APEX'
_diffrn_measurement_method '\w scans'
_diffrn_radiation_monochromator graphite
_diffrn_radiation_source 'fine-focus sealed tube'
_diffrn_radiation_type MoK\a
_diffrn_radiation_wavelength 0.71073
_diffrn_reflns_av_R_equivalents 0.0213
_diffrn_reflns_av_sigmaI/netI 0.0212
_diffrn_reflns_limit_h_max 4
_diffrn_reflns_limit_h_min -4
_diffrn_reflns_limit_k_max 21
_diffrn_reflns_limit_k_min -20
_diffrn_reflns_limit_l_max 12
_diffrn_reflns_limit_l_min -7
_diffrn_reflns_number 3402
_diffrn_reflns_theta_full 27.50
_diffrn_reflns_theta_max 27.50
_diffrn_reflns_theta_min 2.46
_diffrn_standards_decay_% 0
_diffrn_standards_interval_count 0
_diffrn_standards_interval_time 0
_diffrn_standards_number 0
_exptl_absorpt_coefficient_mu 0.134
_exptl_absorpt_correction_type none
_exptl_crystal_colour colorless
_exptl_crystal_density_diffrn 1.634
_exptl_crystal_density_method 'not measured'
_exptl_crystal_description prism
_exptl_crystal_F_000 300
_exptl_crystal_size_max 0.12
_exptl_crystal_size_mid 0.11
_exptl_crystal_size_min 0.08
_refine_diff_density_max 0.241
_refine_diff_density_min -0.245
_refine_ls_extinction_method none
_refine_ls_goodness_of_fit_ref 1.017
_refine_ls_hydrogen_treatment refall
_refine_ls_matrix_type full
_refine_ls_number_parameters 115
_refine_ls_number_reflns 1328
_refine_ls_number_restraints 6
_refine_ls_restrained_S_all 1.015
_refine_ls_R_factor_all 0.0406
_refine_ls_R_factor_gt 0.0386
_refine_ls_shift/su_max 0.001
_refine_ls_shift/su_mean 0.001
_refine_ls_structure_factor_coef Fsqd
_refine_ls_weighting_details 'calc w=1/[\s^2^(Fo^2^)+(0.0648P)^2^+0.1424P] where P=(Fo^2^+2Fc^2^)/3'
_refine_ls_weighting_scheme calc
_refine_ls_wR_factor_gt 0.1046
_refine_ls_wR_factor_ref 0.1070
_reflns_number_gt 1229
_reflns_number_total 1328
_reflns_threshold_expression I>2\s(I)
_cod_data_source_file bt5870.cif
_cod_data_source_block I
_cod_original_sg_symbol_H-M 'P 21/c'
_cod_database_code 2234533
_cod_database_fobs_code 2234533

loop_
_symmetry_equiv_pos_as_xyz
'x, y, z'
'-x, y+1/2, -z+1/2'
'-x, -y, -z'
'x, -y-1/2, z-1/2'

loop_
_atom_site_type_symbol
_atom_site_label
_atom_site_fract_x
_atom_site_fract_y
_atom_site_fract_z
_atom_site_U_iso_or_equiv
_atom_site_adp_type
_atom_site_calc_flag
_atom_site_refinement_flags
_atom_site_occupancy
_atom_site_symmetry_multiplicity
O O1 0.3597(3) 0.63225(6) 0.54252(10) 0.0478(3) Uani d . 1 1
N N1 0.1684(3) 0.59470(6) 0.43882(10) 0.0326(3) Uani d . 1 1
N N2 0.1200(3) 0.62317(6) 0.30734(11) 0.0409(3) Uani d . 1 1
N N3 -0.0687(3) 0.56977(7) 0.22907(12) 0.0431(3) Uani d . 1 1
N N4 -0.1457(3) 0.50828(6) 0.30661(11) 0.0377(3) Uani d . 1 1
N N5 0.5844(4) 0.79085(7) 0.52906(12) 0.0447(3) Uani d D 1 1
N N6 0.5689(4) 0.90966(7) 0.41611(13) 0.0441(3) Uani d D 1 1
N N7 0.2983(4) 0.80194(7) 0.30217(12) 0.0427(3) Uani d D 1 1
C C1 0.0040(3) 0.52416(6) 0.43820(11) 0.0283(3) Uani d . 1 1
C C2 0.4842(3) 0.83418(7) 0.41568(12) 0.0324(3) Uani d . 1 1
H H1 0.525(5) 0.7400(6) 0.528(2) 0.056(5) Uiso d D 1 1
H H2 0.703(5) 0.8143(11) 0.6033(15) 0.064(5) Uiso d D 1 1
H H3 0.699(5) 0.9327(11) 0.4888(16) 0.065(5) Uiso d D 1 1
H H4 0.485(5) 0.9392(9) 0.3427(15) 0.061(5) Uiso d D 1 1
H H5 0.242(5) 0.8300(10) 0.2262(15) 0.061(5) Uiso d D 1 1
H H6 0.248(5) 0.7514(6) 0.3000(19) 0.057(5) Uiso d D 1 1

loop_
_atom_site_aniso_label
_atom_site_aniso_U_11
_atom_site_aniso_U_22
_atom_site_aniso_U_33
_atom_site_aniso_U_12
_atom_site_aniso_U_13
_atom_site_aniso_U_23
O1 0.0689(7) 0.0371(5) 0.0365(5) -0.0201(4) 0.0028(4) -0.0089(4)
N1 0.0422(5) 0.0260(5) 0.0292(5) -0.0022(4) 0.0034(4) -0.0017(4)
N2 0.0550(7) 0.0330(5) 0.0343(6) -0.0011(4) 0.0043(5) 0.0064(4)
N3 0.0527(7) 0.0423(6) 0.0321(6) -0.0019(5) -0.0028(5) 0.0072(4)
N4 0.0456(6) 0.0365(5) 0.0285(5) -0.0041(4) -0.0049(4) 0.0021(4)
N5 0.0657(8) 0.0332(6) 0.0318(6) -0.0096(5) -0.0073(5) 0.0051(4)
N6 0.0572(7) 0.0303(5) 0.0422(6) -0.0014(5) -0.0037(5) 0.0048(4)
N7 0.0584(7) 0.0391(6) 0.0287(5) -0.0054(5) -0.0021(5) 0.0004(4)
C1 0.0324(5) 0.0244(5) 0.0270(5) 0.0011(4) -0.0004(4) -0.0007(4)
C2 0.0360(6) 0.0315(5) 0.0294(6) -0.0006(4) 0.0032(4) 0.0016(4)

loop_
_atom_type_symbol
_atom_type_description
_atom_type_scat_dispersion_real
_atom_type_scat_dispersion_imag
_atom_type_scat_source
C C 0.0033 0.0016 'International Tables Vol C Tables 4.2.6.8 and 6.1.1.4'
H H 0.0000 0.0000 'International Tables Vol C Tables 4.2.6.8 and 6.1.1.4'
N N 0.0061 0.0033 'International Tables Vol C Tables 4.2.6.8 and 6.1.1.4'
O O 0.0106 0.0060 'International Tables Vol C Tables 4.2.6.8 and 6.1.1.4'

loop_
_geom_angle_atom_site_label_1
_geom_angle_atom_site_label_2
_geom_angle_atom_site_label_3
_geom_angle_site_symmetry_3
_geom_angle
O1 N1 N2 . 122.03(10)
O1 N1 C1 . 129.56(10)
N2 N1 C1 . 108.36(10)
N3 N2 N1 . 106.34(10)
N2 N3 N4 . 110.97(10)
N3 N4 C1 . 106.04(10)
C2 N5 H1 . 119.3(12)
C2 N5 H2 . 117.7(13)
H1 N5 H2 . 123.0(18)
C2 N6 H3 . 122.5(14)
C2 N6 H4 . 119.5(12)
H3 N6 H4 . 117.9(18)
C2 N7 H5 . 119.9(13)
C2 N7 H6 . 120.5(12)
H5 N7 H6 . 119.3(18)
N4 C1 N1 . 108.29(10)
N4 C1 C1 3_566 127.50(13)
N1 C1 C1 3_566 124.20(13)
N6 C2 N7 . 120.04(11)
N6 C2 N5 . 119.94(11)
N7 C2 N5 . 120.01(11)

loop_
_geom_bond_atom_site_label_1
_geom_bond_atom_site_label_2
_geom_bond_site_symmetry_2
_geom_bond_distance
O1 N1 . 1.3013(13)
N1 N2 . 1.3350(14)
N1 C1 . 1.3383(14)
N2 N3 . 1.3112(16)
N3 N4 . 1.3301(15)
N4 C1 . 1.3305(14)
N5 C2 . 1.3201(16)
N5 H1 . 0.889(9)
N5 H2 . 0.877(9)
N6 C2 . 1.3172(16)
N6 H3 . 0.879(10)
N6 H4 . 0.883(9)
N7 C2 . 1.3200(16)
N7 H5 . 0.869(9)
N7 H6 . 0.876(9)
C1 C1 3_566 1.440(2)

loop_
_geom_hbond_atom_site_label_D
_geom_hbond_atom_site_label_H
_geom_hbond_atom_site_label_A
_geom_hbond_site_symmetry_A
_geom_hbond_distance_DH
_geom_hbond_distance_HA
_geom_hbond_distance_DA
_geom_hbond_angle_DHA
N5 H1 O1 . 0.890(10) 1.940(10) 2.821(2) 173(2)
N5 H2 N3 4_676 0.880(10) 2.400(10) 3.196(2) 152(2)
N6 H3 N3 4_676 0.880(10) 2.340(10) 3.126(2) 149(2)
N6 H4 N4 2 0.880(10) 2.120(10) 2.975(2) 164(2)
N7 H5 O1 4_575 0.870(10) 1.970(10) 2.754(2) 150(2)
N7 H6 N2 . 0.880(10) 2.230(10) 3.104(2) 177(2)

loop_
_geom_torsion_atom_site_label_1
_geom_torsion_atom_site_label_2
_geom_torsion_atom_site_label_3
_geom_torsion_atom_site_label_4
_geom_torsion_site_symmetry_4
_geom_torsion
O1 N1 N2 N3 . 177.18(11)
C1 N1 N2 N3 . -0.51(14)
N1 N2 N3 N4 . 0.58(15)
N2 N3 N4 C1 . -0.42(14)
N3 N4 C1 N1 . 0.09(13)
N3 N4 C1 C1 3_566 179.84(15)
O1 N1 C1 N4 . -177.19(12)
N2 N1 C1 N4 . 0.26(14)
O1 N1 C1 C1 3_566 3.0(2)
N2 N1 C1 C1 3_566 -179.50(13)
